data_7215411
loop_
_publ_author_name
'Sengupta, Satirtha'
'Goswami, Arijit'
'Ganguly, Sumi'
'Bala, Sukhen'
'Bhunia, Manas Kumar'
'Mondal, Raju'

_publ_section_title
;
 Influence of chloro&#x22EF;chloro interaction and \p--\p stacking in 3D
 supramolecular framework construction
;
_journal_issue 20
_journal_name_full CrystEngComm
_journal_page_first 6136
_journal_paper_doi 10.1039/c1ce05345k
_journal_volume 13
_journal_year 2011
_chemical_formula_sum 'C38 H26 Cl6 N4 O6 Zn'
_chemical_formula_weight 912.70
_chemical_name_systematic
;
?
;
_space_group_IT_number 15
_symmetry_cell_setting monoclinic
_symmetry_space_group_name_Hall '-C 2yc'
_symmetry_space_group_name_H-M 'C 1 2/c 1'
_atom_sites_solution_hydrogens geom
_atom_sites_solution_primary direct
_atom_sites_solution_secondary difmap
_audit_creation_method SHELXL-97
_cell_angle_alpha 90.00
_cell_angle_beta 125.506(4)
_cell_angle_gamma 90.00
_cell_formula_units_Z 4
_cell_length_a 24.303(10)
_cell_length_b 10.137(4)
_cell_length_c 18.744(13)
_cell_measurement_reflns_used 2103
_cell_measurement_temperature 296(2)
_cell_measurement_theta_max 25.2
_cell_measurement_theta_min 2.26
_cell_volume 3759(3)
_computing_cell_refinement 'Bruker APEX-2'
_computing_data_collection 'Bruker APEX-2'
_computing_data_reduction 'Bruker SHELXTL'
_computing_molecular_graphics 'Bruker SHELXTL'
_computing_publication_material 'Bruker SHELXTL'
_computing_structure_refinement 'SHELXL-97 (Sheldrick, 1997)'
_computing_structure_solution 'SHELXS-97 (Sheldrick, 1990)'
_diffrn_ambient_temperature 296(2)
_diffrn_detector_area_resol_mean 8
_diffrn_measured_fraction_theta_full 0.991
_diffrn_measured_fraction_theta_max 0.991
_diffrn_measurement_device_type 'Bruker APEX-2 CCD area detector'
_diffrn_measurement_method '/w scans'
_diffrn_radiation_monochromator graphite
_diffrn_radiation_source 'fine-focus sealed tube'
_diffrn_radiation_type MoK\a
_diffrn_radiation_wavelength 0.71073
_diffrn_reflns_av_R_equivalents 0.0567
_diffrn_reflns_av_sigmaI/netI 0.0600
_diffrn_reflns_limit_h_max 28
_diffrn_reflns_limit_h_min -28
_diffrn_reflns_limit_k_max 11
_diffrn_reflns_limit_k_min -11
_diffrn_reflns_limit_l_max 21
_diffrn_reflns_limit_l_min -21
_diffrn_reflns_number 11707
_diffrn_reflns_theta_full 24.63
_diffrn_reflns_theta_max 24.63
_diffrn_reflns_theta_min 2.06
_diffrn_standards_decay_% 0
_exptl_absorpt_coefficient_mu 1.134
_exptl_absorpt_correction_T_max 1.0000
_exptl_absorpt_correction_T_min 0.801100
_exptl_absorpt_correction_type multi-scan
_exptl_absorpt_process_details
;
SADABS v.2.03 (Bruker, 2001), R(int)=0.0919 before correction
;
_exptl_crystal_colour Colourless
_exptl_crystal_density_diffrn 1.613
_exptl_crystal_density_meas ?
_exptl_crystal_density_method 'not measured'
_exptl_crystal_description Plate
_exptl_crystal_F_000 1848
_exptl_crystal_size_max 0.28
_exptl_crystal_size_mid 0.22
_exptl_crystal_size_min 0.12
_refine_diff_density_max 0.452
_refine_diff_density_min -0.376
_refine_diff_density_rms 0.067
_refine_ls_extinction_method none
_refine_ls_goodness_of_fit_ref 1.024
_refine_ls_hydrogen_treatment constr
_refine_ls_matrix_type full
_refine_ls_number_parameters 249
_refine_ls_number_reflns 3143
_refine_ls_number_restraints 0
_refine_ls_restrained_S_all 1.024
_refine_ls_R_factor_all 0.1148
_refine_ls_R_factor_gt 0.0504
_refine_ls_shift/su_max 0.000
_refine_ls_shift/su_mean 0.000
_refine_ls_structure_factor_coef Fsqd
_refine_ls_weighting_details 'calc w=1/[\s^2^(Fo^2^)+(0.0515P)^2^+8.0711P] where P=(Fo^2^+2Fc^2^)/3'
_refine_ls_weighting_scheme calc
_refine_ls_wR_factor_gt 0.1091
_refine_ls_wR_factor_ref 0.1415
_reflns_number_gt 1762
_reflns_number_total 3143
_reflns_threshold_expression I>2\s(I)
_cod_data_source_file c1ce05345k.txt
_cod_data_source_block new1
_cod_depositor_comments
;
The following automatic conversions were performed:

'_symmetry_cell_setting' value 'Monoclinic' changed to 'monoclinic'
according to
/usr/data/users/saulius/automatic-downloads/retrospective/RSC/lib/dictionaries/cif_core.dic
dictionary named 'cif_core.dic' version 2.4.2 from 2011-04-26.

Automatic conversion script
Id: cif_fix_values 2281 2013-09-26 08:29:07Z andrius 

The following automatic conversions were performed:

'_exptl_crystal_density_meas' value 'not measured' was changed to '?'
- the value is perceived as not measured.

Automatic conversion script
Id: cif_fix_values 3008 2015-01-20 13:52:24Z robertas 
;
_cod_original_sg_symbol_H-M C2/c
_cod_database_code 7215411

loop_
_symmetry_equiv_pos_as_xyz
'x, y, z'
'-x, y, -z+1/2'
'x+1/2, y+1/2, z'
'-x+1/2, y+1/2, -z+1/2'
'-x, -y, -z'
'x, -y, z-1/2'
'-x+1/2, -y+1/2, -z'
'x+1/2, -y+1/2, z-1/2'

loop_
_atom_site_label
_atom_site_type_symbol
_atom_site_fract_x
_atom_site_fract_y
_atom_site_fract_z
_atom_site_U_iso_or_equiv
_atom_site_adp_type
_atom_site_occupancy
_atom_site_symmetry_multiplicity
_atom_site_calc_flag
_atom_site_refinement_flags
Zn1 Zn 0.0000 0.93448(8) 0.2500 0.0525(3) Uani 1 2 d S
Cl1 Cl 0.19384(8) 0.78795(17) 0.28088(11) 0.0878(5) Uani 1 1 d .
Cl2 Cl 0.30712(9) 0.5774(2) 0.35536(15) 0.1154(7) Uani 1 1 d .
Cl3 Cl 0.25140(9) 0.40617(17) 0.57519(12) 0.1060(6) Uani 1 1 d .
N1 N 0.01013(19) 1.0627(4) 0.3400(3) 0.0523(10) Uani 1 1 d .
C1 C 0.1667(2) 0.6886(5) 0.3929(3) 0.0534(13) Uani 1 1 d .
O1 O 0.08497(19) 0.8453(4) 0.2905(3) 0.0788(12) Uani 1 1 d .
C2 C 0.2068(2) 0.6834(5) 0.3611(3) 0.0572(14) Uani 1 1 d .
O2 O 0.0738(2) 0.7711(4) 0.3902(3) 0.1004(15) Uani 1 1 d .
N2 N 0.1243(3) 1.6609(5) 0.7867(3) 0.0781(15) Uani 1 1 d .
H2A H 0.1334 1.7142 0.8279 0.094 Uiso 1 1 calc R
C3 C 0.2587(3) 0.5921(6) 0.3956(4) 0.0688(16) Uani 1 1 d .
O3 O 0.14389(18) 0.6052(4) 0.4934(2) 0.0766(12) Uani 1 1 d .
H3A H 0.1135 0.6598 0.4664 0.115 Uiso 1 1 calc R
C4 C 0.2719(3) 0.5083(6) 0.4603(4) 0.0728(17) Uani 1 1 d .
H4A H 0.3066 0.4470 0.4823 0.087 Uiso 1 1 calc R
C5 C 0.2342(3) 0.5134(5) 0.4937(3) 0.0625(15) Uani 1 1 d .
C6 C 0.1815(2) 0.6024(5) 0.4606(3) 0.0577(14) Uani 1 1 d .
C7 C 0.1041(3) 0.7761(6) 0.3537(4) 0.0677(16) Uani 1 1 d .
C8 C -0.0271(3) 1.0553(6) 0.3710(4) 0.0689(15) Uani 1 1 d .
H8A H -0.0609 0.9916 0.3476 0.083 Uiso 1 1 calc R
C9 C -0.0187(3) 1.1358(6) 0.4350(4) 0.0772(17) Uani 1 1 d .
H9A H -0.0460 1.1256 0.4544 0.093 Uiso 1 1 calc R
C10 C 0.0300(3) 1.2314(6) 0.4706(4) 0.0642(15) Uani 1 1 d .
C11 C 0.0683(3) 1.2420(5) 0.4385(4) 0.0658(15) Uani 1 1 d .
H11A H 0.1018 1.3061 0.4605 0.079 Uiso 1 1 calc R
C12 C 0.0571(2) 1.1572(5) 0.3735(4) 0.0604(14) Uani 1 1 d .
H12A H 0.0832 1.1664 0.3523 0.073 Uiso 1 1 calc R
C13 C 0.0400(3) 1.3159(6) 0.5422(4) 0.0794(18) Uani 1 1 d .
H13A H 0.0124 1.2999 0.5606 0.095 Uiso 1 1 calc R
C14 C 0.0831(3) 1.4077(6) 0.5802(4) 0.0780(18) Uani 1 1 d .
H14A H 0.1105 1.4224 0.5614 0.094 Uiso 1 1 calc R
C15 C 0.0947(3) 1.4946(5) 0.6520(3) 0.0598(14) Uani 1 1 d .
C16 C 0.0618(3) 1.4841(6) 0.6921(4) 0.0661(15) Uani 1 1 d .
H16A H 0.0286 1.4204 0.6737 0.079 Uiso 1 1 calc R
C17 C 0.0785(3) 1.5684(6) 0.7590(4) 0.0707(16) Uani 1 1 d .
H17A H 0.0565 1.5596 0.7860 0.085 Uiso 1 1 calc R
C18 C 0.1556(3) 1.6688(6) 0.7490(4) 0.0844(19) Uani 1 1 d .
H18A H 0.1889 1.7329 0.7690 0.101 Uiso 1 1 calc R
C19 C 0.1427(3) 1.5894(6) 0.6827(4) 0.0777(17) Uani 1 1 d .
H19A H 0.1666 1.6001 0.6584 0.093 Uiso 1 1 calc R

loop_
_atom_site_aniso_label
_atom_site_aniso_U_11
_atom_site_aniso_U_22
_atom_site_aniso_U_33
_atom_site_aniso_U_23
_atom_site_aniso_U_13
_atom_site_aniso_U_12
Zn1 0.0468(5) 0.0504(5) 0.0540(5) 0.000 0.0257(4) 0.000
Cl1 0.0832(11) 0.0970(13) 0.0942(12) 0.0147(10) 0.0579(10) -0.0083(9)
Cl2 0.0977(12) 0.1287(17) 0.1618(19) -0.0030(14) 0.0992(14) 0.0040(12)
Cl3 0.1052(13) 0.0964(14) 0.0827(12) 0.0373(10) 0.0353(10) 0.0128(10)
N1 0.050(2) 0.050(3) 0.052(2) 0.004(2) 0.026(2) 0.000(2)
C1 0.035(2) 0.049(3) 0.063(3) -0.004(3) 0.021(2) -0.004(2)
O1 0.074(3) 0.073(3) 0.067(3) 0.017(2) 0.028(2) 0.022(2)
C2 0.047(3) 0.048(3) 0.056(3) 0.000(3) 0.018(3) -0.011(2)
O2 0.083(3) 0.105(4) 0.141(4) 0.034(3) 0.081(3) 0.026(3)
N2 0.089(4) 0.080(4) 0.067(3) -0.022(3) 0.046(3) 0.002(3)
C3 0.053(3) 0.075(4) 0.083(4) -0.007(4) 0.042(3) -0.003(3)
O3 0.078(3) 0.097(3) 0.078(3) 0.004(2) 0.059(2) -0.008(2)
C4 0.054(3) 0.061(4) 0.084(4) 0.006(3) 0.028(3) 0.012(3)
C5 0.056(3) 0.055(3) 0.055(3) 0.008(3) 0.020(3) 0.003(3)
C6 0.049(3) 0.047(3) 0.060(3) 0.004(3) 0.021(3) -0.001(2)
C7 0.052(3) 0.058(4) 0.083(4) -0.004(3) 0.034(3) -0.007(3)
C8 0.071(3) 0.073(4) 0.067(4) -0.016(3) 0.042(3) -0.020(3)
C9 0.077(4) 0.089(5) 0.074(4) -0.018(4) 0.048(4) -0.017(4)
C10 0.071(4) 0.066(4) 0.050(3) -0.002(3) 0.032(3) 0.007(3)
C11 0.061(3) 0.052(3) 0.055(4) -0.005(3) 0.017(3) -0.012(3)
C12 0.056(3) 0.053(3) 0.065(4) 0.002(3) 0.031(3) -0.006(3)
C13 0.072(4) 0.084(5) 0.080(5) 0.004(4) 0.043(4) 0.005(4)
C14 0.074(4) 0.073(4) 0.080(4) 0.005(4) 0.041(4) -0.004(3)
C15 0.070(3) 0.054(3) 0.046(3) -0.007(3) 0.028(3) 0.005(3)
C16 0.065(3) 0.063(4) 0.057(4) -0.006(3) 0.028(3) -0.004(3)
C17 0.064(3) 0.085(5) 0.068(4) -0.008(4) 0.041(3) 0.000(3)
C18 0.098(5) 0.086(5) 0.084(5) -0.025(4) 0.061(4) -0.022(4)
C19 0.091(4) 0.081(5) 0.073(4) -0.015(4) 0.054(4) -0.011(4)

loop_
_atom_type_symbol
_atom_type_description
_atom_type_scat_dispersion_real
_atom_type_scat_dispersion_imag
_atom_type_scat_source
C C 0.0033 0.0016 'International Tables Vol C Tables 4.2.6.8 and 6.1.1.4'
H H 0.0000 0.0000 'International Tables Vol C Tables 4.2.6.8 and 6.1.1.4'
N N 0.0061 0.0033 'International Tables Vol C Tables 4.2.6.8 and 6.1.1.4'
O O 0.0106 0.0060 'International Tables Vol C Tables 4.2.6.8 and 6.1.1.4'
Zn Zn 0.2839 1.4301 'International Tables Vol C Tables 4.2.6.8 and 6.1.1.4'
Cl Cl 0.1484 0.1585 'International Tables Vol C Tables 4.2.6.8 and 6.1.1.4'

loop_
_geom_angle_atom_site_label_1
_geom_angle_atom_site_label_2
_geom_angle_atom_site_label_3
_geom_angle
_geom_angle_site_symmetry_1
_geom_angle_site_symmetry_3
O1 Zn1 O1 125.0(2) 2 .
O1 Zn1 N1 102.12(17) 2 .
O1 Zn1 N1 112.44(16) . .
O1 Zn1 N1 112.44(16) 2 2
O1 Zn1 N1 102.12(17) . 2
N1 Zn1 N1 100.3(2) . 2
C8 N1 C12 116.5(5) . .
C8 N1 Zn1 122.8(4) . .
C12 N1 Zn1 120.6(4) . .
C6 C1 C2 118.9(4) . .
C6 C1 C7 117.1(5) . .
C2 C1 C7 123.9(5) . .
C7 O1 Zn1 111.5(4) . .
C3 C2 C1 119.6(5) . .
C3 C2 Cl1 118.4(4) . .
C1 C2 Cl1 122.0(4) . .
C18 N2 C17 117.2(5) . .
C18 N2 H2A 121.4 . .
C17 N2 H2A 121.4 . .
C4 C3 C2 120.9(5) . .
C4 C3 Cl2 117.8(5) . .
C2 C3 Cl2 121.2(5) . .
C6 O3 H3A 109.5 . .
C3 C4 C5 120.5(5) . .
C3 C4 H4A 119.7 . .
C5 C4 H4A 119.7 . .
C4 C5 C6 120.5(5) . .
C4 C5 Cl3 119.9(4) . .
C6 C5 Cl3 119.6(5) . .
O3 C6 C5 120.0(5) . .
O3 C6 C1 120.4(4) . .
C5 C6 C1 119.6(5) . .
O1 C7 O2 122.5(6) . .
O1 C7 C1 121.0(6) . .
O2 C7 C1 116.6(6) . .
N1 C8 C9 123.9(5) . .
N1 C8 H8A 118.1 . .
C9 C8 H8A 118.1 . .
C8 C9 C10 119.9(6) . .
C8 C9 H9A 120.0 . .
C10 C9 H9A 120.0 . .
C9 C10 C11 117.1(5) . .
C9 C10 C13 119.4(6) . .
C11 C10 C13 123.5(6) . .
C10 C11 C12 120.0(5) . .
C10 C11 H11A 120.0 . .
C12 C11 H11A 120.0 . .
N1 C12 C11 122.6(5) . .
N1 C12 H12A 118.7 . .
C11 C12 H12A 118.7 . .
C14 C13 C10 125.4(6) . .
C14 C13 H13A 117.3 . .
C10 C13 H13A 117.3 . .
C13 C14 C15 127.1(6) . .
C13 C14 H14A 116.4 . .
C15 C14 H14A 116.4 . .
C19 C15 C16 116.7(5) . .
C19 C15 C14 117.9(6) . .
C16 C15 C14 125.3(6) . .
C17 C16 C15 119.4(5) . .
C17 C16 H16A 120.3 . .
C15 C16 H16A 120.3 . .
N2 C17 C16 122.8(5) . .
N2 C17 H17A 118.6 . .
C16 C17 H17A 118.6 . .
N2 C18 C19 124.2(6) . .
N2 C18 H18A 117.9 . .
C19 C18 H18A 117.9 . .
C15 C19 C18 119.6(6) . .
C15 C19 H19A 120.2 . .
C18 C19 H19A 120.2 . .

loop_
_geom_bond_atom_site_label_1
_geom_bond_atom_site_label_2
_geom_bond_distance
_geom_bond_site_symmetry_2
Zn1 O1 1.959(4) 2
Zn1 O1 1.959(4) .
Zn1 N1 2.028(4) .
Zn1 N1 2.028(4) 2
Cl1 C2 1.713(5) .
Cl2 C3 1.734(6) .
Cl3 C5 1.717(6) .
N1 C8 1.332(6) .
N1 C12 1.335(6) .
C1 C6 1.405(7) .
C1 C2 1.407(7) .
C1 C7 1.530(7) .
O1 C7 1.213(7) .
C2 C3 1.386(7) .
O2 C7 1.264(7) .
N2 C18 1.305(7) .
N2 C17 1.310(7) .
N2 H2A 0.8600 .
C3 C4 1.358(8) .
O3 C6 1.366(6) .
O3 H3A 0.8200 .
C4 C5 1.377(8) .
C4 H4A 0.9300 .
C5 C6 1.385(7) .
C8 C9 1.365(7) .
C8 H8A 0.9300 .
C9 C10 1.366(7) .
C9 H9A 0.9300 .
C10 C11 1.377(8) .
C10 C13 1.488(8) .
C11 C12 1.382(7) .
C11 H11A 0.9300 .
C12 H12A 0.9300 .
C13 C14 1.266(7) .
C13 H13A 0.9300 .
C14 C15 1.491(8) .
C14 H14A 0.9300 .
C15 C19 1.355(7) .
C15 C16 1.384(7) .
C16 C17 1.370(7) .
C16 H16A 0.9300 .
C17 H17A 0.9300 .
C18 C19 1.356(8) .
C18 H18A 0.9300 .
C19 H19A 0.9300 .
